data_4512126
loop_
_publ_author_name
'Li, Hao'
'Malliakas, Christos D.'
'Liu, Zhifu'
'Peters, John A.'
'Sebastian, Maria'
'Zhao, Lidong'
'Chung, Duck Young'
'Wessels, Bruce W.'
'Kanatzidis, Mercouri G.'

_publ_section_title
;
 Investigation of Semi-Insulating Cs2Hg6S7and Cs2Hg6-xCdxS7Alloy for Hard
 Radiation Detection
;
_journal_issue 11
_journal_name_full 'Crystal Growth &amp; Design'
_journal_page_first 5949
_journal_paper_doi 10.1021/cg501151r
_journal_volume 14
_journal_year 2014
_chemical_formula_sum 'Cd0.84 Cs2 Hg5.16 S7'
_chemical_formula_weight 1620.14
_chemical_name_systematic
; 
 ? 
;
_space_group_IT_number 102
_symmetry_cell_setting tetragonal
_symmetry_space_group_name_Hall 'P 4n -2n'
_symmetry_space_group_name_H-M 'P 42 n m'
_atom_sites_solution_hydrogens none
_atom_sites_solution_primary direct
_atom_sites_solution_secondary difmap
_audit_creation_method SHELXL-97
_cell_angle_alpha 90.00
_cell_angle_beta 90.00
_cell_angle_gamma 90.00
_cell_formula_units_Z 2
_cell_length_a 13.966(2)
_cell_length_b 13.966(2)
_cell_length_c 4.1535(8)
_cell_measurement_reflns_used 2560
_cell_measurement_temperature 293(2)
_cell_measurement_theta_max 29.67
_cell_measurement_theta_min 2.92
_cell_volume 810.1(2)
_computing_structure_refinement 'SHELXL-97 (Sheldrick, 2008)'
_computing_structure_solution 'SHELXS-97 (Sheldrick, 2008)'
_diffrn_ambient_temperature 293(2)
_diffrn_measured_fraction_theta_full 0.998
_diffrn_measured_fraction_theta_max 0.998
_diffrn_measurement_device_type 'STOE IPDS 2'
_diffrn_measurement_method 'rotation method'
_diffrn_radiation_monochromator graphite
_diffrn_radiation_source 'fine-focus sealed tube'
_diffrn_radiation_type MoK\a
_diffrn_radiation_wavelength 0.71073
_diffrn_reflns_av_R_equivalents 0.1555
_diffrn_reflns_av_sigmaI/netI 0.0956
_diffrn_reflns_limit_h_max 16
_diffrn_reflns_limit_h_min -11
_diffrn_reflns_limit_k_max 16
_diffrn_reflns_limit_k_min -16
_diffrn_reflns_limit_l_max 4
_diffrn_reflns_limit_l_min -4
_diffrn_reflns_number 2481
_diffrn_reflns_theta_full 24.95
_diffrn_reflns_theta_max 24.95
_diffrn_reflns_theta_min 2.06
_exptl_absorpt_coefficient_mu 55.131
_exptl_absorpt_correction_T_max 0.3864
_exptl_absorpt_correction_T_min 0.0610
_exptl_absorpt_correction_type integration
_exptl_crystal_colour black
_exptl_crystal_density_diffrn 6.642
_exptl_crystal_density_method 'not measured'
_exptl_crystal_description needle
_exptl_crystal_F_000 1351
_exptl_crystal_size_max 0.1
_exptl_crystal_size_mid 0.04
_exptl_crystal_size_min 0.03
_refine_diff_density_max 3.900
_refine_diff_density_min -2.563
_refine_diff_density_rms 0.712
_refine_ls_abs_structure_details 'Flack H D (1983), Acta Cryst. A39, 876-881'
_refine_ls_abs_structure_Flack 0.03(3)
_refine_ls_extinction_coef 0.0042(7)
_refine_ls_extinction_expression Fc^*^=kFc[1+0.001xFc^2^\l^3^/sin(2\q)]^-1/4^
_refine_ls_extinction_method SHELXL
_refine_ls_goodness_of_fit_ref 1.082
_refine_ls_hydrogen_treatment none
_refine_ls_matrix_type full
_refine_ls_number_parameters 43
_refine_ls_number_reflns 732
_refine_ls_number_restraints 1
_refine_ls_restrained_S_all 1.081
_refine_ls_R_factor_all 0.0604
_refine_ls_R_factor_gt 0.0595
_refine_ls_shift/su_max 0.000
_refine_ls_shift/su_mean 0.000
_refine_ls_structure_factor_coef Fsqd
_refine_ls_weighting_details 'calc w=1/[\s^2^(Fo^2^)+(0.1092P)^2^+28.0106P] where P=(Fo^2^+2Fc^2^)/3'
_refine_ls_weighting_scheme calc
_refine_ls_wR_factor_gt 0.1587
_refine_ls_wR_factor_ref 0.1647
_reflns_number_gt 722
_reflns_number_total 732
_reflns_threshold_expression >2sigma(I)
_cod_data_source_file cg501151r_si_002.cif
_cod_data_source_block Cs2Hg5.16Cd0.84S7
_cod_depositor_comments 'Adding full bibliography for 4512126--4512128.cif.'
_cod_database_code 4512126

loop_
_symmetry_equiv_pos_as_xyz
'x, y, z'
'-x, -y, z'
'-y+1/2, x+1/2, z+1/2'
'y+1/2, -x+1/2, z+1/2'
'x+1/2, -y+1/2, z+1/2'
'-x+1/2, y+1/2, z+1/2'
'-y, -x, z'
'y, x, z'

loop_
_atom_site_label
_atom_site_type_symbol
_atom_site_fract_x
_atom_site_fract_y
_atom_site_fract_z
_atom_site_U_iso_or_equiv
_atom_site_adp_type
_atom_site_occupancy
_atom_site_symmetry_multiplicity
_atom_site_calc_flag
_atom_site_refinement_flags
Hg1 Hg 0.15252(8) 0.42636(9) 0.42470(16) 0.0257(6) Uani 0.791(16) 1 d P
Cd1 Cd 0.15252(8) 0.42636(9) 0.42470(16) 0.0257(6) Uani 0.209(16) 1 d P
Hg2 Hg 0.40069(7) 0.40069(7) 1.0195(6) 0.0247(7) Uani 1 2 d S
Cs1 Cs 0.66849(13) 0.33151(13) 0.4143(8) 0.0268(7) Uani 1 2 d S
S1 S 0.3169(4) 0.3169(4) 1.421(3) 0.0198(19) Uani 1 2 d S
S2 S 0.5000 0.5000 0.705(4) 0.022(3) Uani 1 4 d S
S3 S 0.0215(4) 0.3079(4) 0.4234(16) 0.0202(14) Uani 1 1 d .

loop_
_atom_site_aniso_label
_atom_site_aniso_U_11
_atom_site_aniso_U_22
_atom_site_aniso_U_33
_atom_site_aniso_U_23
_atom_site_aniso_U_13
_atom_site_aniso_U_12
Hg1 0.0302(8) 0.0256(8) 0.0211(9) 0.0005(5) -0.0001(5) -0.0082(5)
Cd1 0.0302(8) 0.0256(8) 0.0211(9) 0.0005(5) -0.0001(5) -0.0082(5)
Hg2 0.0233(7) 0.0233(7) 0.0274(11) 0.0051(5) 0.0051(5) -0.0022(5)
Cs1 0.0299(9) 0.0299(9) 0.0205(13) -0.0031(8) 0.0031(8) -0.0049(10)
S1 0.023(3) 0.023(3) 0.014(5) 0.006(3) 0.006(3) -0.001(3)
S2 0.021(4) 0.021(4) 0.025(8) 0.000 0.000 -0.010(5)
S3 0.025(3) 0.026(3) 0.010(3) -0.001(3) 0.001(3) 0.002(2)

loop_
_atom_type_symbol
_atom_type_description
_atom_type_scat_dispersion_real
_atom_type_scat_dispersion_imag
_atom_type_scat_source
S S 0.1246 0.1234 'International Tables Vol C Tables 4.2.6.8 and 6.1.1.4'
Cd Cd -0.8075 1.2024 'International Tables Vol C Tables 4.2.6.8 and 6.1.1.4'
Cs Cs -0.3680 2.1192 'International Tables Vol C Tables 4.2.6.8 and 6.1.1.4'
Hg Hg -2.3894 9.2266 'International Tables Vol C Tables 4.2.6.8 and 6.1.1.4'

loop_
_geom_angle_atom_site_label_1
_geom_angle_atom_site_label_2
_geom_angle_atom_site_label_3
_geom_angle
_geom_angle_site_symmetry_1
_geom_angle_site_symmetry_3
S3 Hg1 S3 121.2(3) . 3
S3 Hg1 S3 120.8(3) . 3_554
S3 Hg1 S3 110.6(2) 3 3_554
S3 Hg1 S1 104.2(2) . 1_554
S3 Hg1 S1 96.5(3) 3 1_554
S3 Hg1 S1 96.0(2) 3_554 1_554
S3 Hg1 Cs1 57.17(15) . 3_545
S3 Hg1 Cs1 92.45(15) 3 3_545
S3 Hg1 Cs1 148.04(15) 3_554 3_545
S1 Hg1 Cs1 58.40(19) 1_554 3_545
S3 Hg1 Cs1 57.40(15) . 3_544
S3 Hg1 Cs1 149.04(15) 3 3_544
S3 Hg1 Cs1 91.33(15) 3_554 3_544
S1 Hg1 Cs1 58.4(2) 1_554 3_544
Cs1 Hg1 Cs1 59.84(3) 3_545 3_544
S3 Hg1 Cs1 168.57(15) . 2_665
S3 Hg1 Cs1 56.95(15) 3 2_665
S3 Hg1 Cs1 55.92(15) 3_554 2_665
S1 Hg1 Cs1 87.19(18) 1_554 2_665
Cs1 Hg1 Cs1 132.24(5) 3_545 2_665
Cs1 Hg1 Cs1 130.93(6) 3_544 2_665
S1 Hg2 S2 168.5(4) . .
S1 Hg2 S1 101.6(3) . 1_554
S2 Hg2 S1 90.0(3) . 1_554
S1 Hg2 Cs1 92.98(15) . 2_666
S2 Hg2 Cs1 80.07(19) . 2_666
S1 Hg2 Cs1 125.75(6) 1_554 2_666
S1 Hg2 Cs1 92.98(15) . 1_556
S2 Hg2 Cs1 80.07(19) . 1_556
S1 Hg2 Cs1 125.75(6) 1_554 1_556
Cs1 Hg2 Cs1 104.93(7) 2_666 1_556
S1 Hg2 Cs1 50.7(3) . 3_545
S2 Hg2 Cs1 140.9(3) . 3_545
S1 Hg2 Cs1 50.90(18) 1_554 3_545
Cs1 Hg2 Cs1 120.16(4) 2_666 3_545
Cs1 Hg2 Cs1 120.16(4) 1_556 3_545
S1 Hg2 Cs1 133.39(5) . 2_665
S2 Hg2 Cs1 48.96(9) . 2_665
S1 Hg2 Cs1 77.40(12) 1_554 2_665
Cs1 Hg2 Cs1 56.06(3) 2_666 2_665
Cs1 Hg2 Cs1 125.93(4) 1_556 2_665
Cs1 Hg2 Cs1 111.83(5) 3_545 2_665
S1 Hg2 Cs1 133.39(5) . .
S2 Hg2 Cs1 48.96(9) . .
S1 Hg2 Cs1 77.40(12) 1_554 .
Cs1 Hg2 Cs1 125.93(4) 2_666 .
Cs1 Hg2 Cs1 56.06(3) 1_556 .
Cs1 Hg2 Cs1 111.83(5) 3_545 .
Cs1 Hg2 Cs1 92.45(7) 2_665 .
S3 Cs1 S3 108.4(2) 5_554 4_554
S3 Cs1 S3 177.3(2) 5_554 4
S3 Cs1 S3 72.55(12) 4_554 4
S3 Cs1 S3 72.55(12) 5_554 5
S3 Cs1 S3 177.3(2) 4_554 5
S3 Cs1 S3 106.4(2) 4 5
S3 Cs1 S2 100.31(17) 5_554 .
S3 Cs1 S2 100.31(17) 4_554 .
S3 Cs1 S2 77.04(17) 4 .
S3 Cs1 S2 77.04(17) 5 .
S3 Cs1 S1 71.51(15) 5_554 4_553
S3 Cs1 S1 71.51(15) 4_554 4_553
S3 Cs1 S1 111.13(14) 4 4_553
S3 Cs1 S1 111.13(14) 5 4_553
S2 Cs1 S1 165.0(3) . 4_553
S3 Cs1 S1 111.01(14) 5_554 4_554
S3 Cs1 S1 111.01(14) 4_554 4_554
S3 Cs1 S1 70.62(14) 4 4_554
S3 Cs1 S1 70.63(14) 5 4_554
S2 Cs1 S1 124.4(3) . 4_554
S1 Cs1 S1 70.63(17) 4_553 4_554
S3 Cs1 Hg1 36.48(10) 5_554 5_554
S3 Cs1 Hg1 104.77(12) 4_554 5_554
S3 Cs1 Hg1 146.00(12) 4 5_554
S3 Cs1 Hg1 77.49(10) 5 5_554
S2 Cs1 Hg1 135.20(10) . 5_554
S1 Cs1 Hg1 41.06(4) 4_553 5_554
S1 Cs1 Hg1 79.51(12) 4_554 5_554
S3 Cs1 Cd1 36.48(10) 5_554 5_554
S3 Cs1 Cd1 104.77(12) 4_554 5_554
S3 Cs1 Cd1 146.00(12) 4 5_554
S3 Cs1 Cd1 77.49(10) 5 5_554
S2 Cs1 Cd1 135.20(10) . 5_554
S1 Cs1 Cd1 41.06(4) 4_553 5_554
S1 Cs1 Cd1 79.51(12) 4_554 5_554
Hg1 Cs1 Cd1 0.00(4) 5_554 5_554
S3 Cs1 Hg1 104.77(12) 5_554 4_554
S3 Cs1 Hg1 36.48(10) 4_554 4_554
S3 Cs1 Hg1 77.49(10) 4 4_554
S3 Cs1 Hg1 146.00(12) 5 4_554
S2 Cs1 Hg1 135.20(10) . 4_554
S1 Cs1 Hg1 41.06(4) 4_553 4_554
S1 Cs1 Hg1 79.51(12) 4_554 4_554
Hg1 Cs1 Hg1 81.52(6) 5_554 4_554
Cd1 Cs1 Hg1 81.52(6) 5_554 4_554
S3 Cs1 Cd1 104.77(12) 5_554 4_554
S3 Cs1 Cd1 36.48(10) 4_554 4_554
S3 Cs1 Cd1 77.49(10) 4 4_554
S3 Cs1 Cd1 146.00(12) 5 4_554
S2 Cs1 Cd1 135.20(10) . 4_554
S1 Cs1 Cd1 41.06(4) 4_553 4_554
S1 Cs1 Cd1 79.51(12) 4_554 4_554
Hg1 Cs1 Cd1 81.52(6) 5_554 4_554
Cd1 Cs1 Cd1 81.52(6) 5_554 4_554
Hg1 Cs1 Cd1 0.00(4) 4_554 4_554
S3 Cs1 Cs1 54.22(11) 5_554 1_554
S3 Cs1 Cs1 54.22(11) 4_554 1_554
S3 Cs1 Cs1 126.77(11) 4 1_554
S3 Cs1 Cs1 126.77(11) 5 1_554
S2 Cs1 Cs1 109.9(2) . 1_554
S1 Cs1 Cs1 55.04(18) 4_553 1_554
S1 Cs1 Cs1 125.68(17) 4_554 1_554
Hg1 Cs1 Cs1 60.60(4) 5_554 1_554
Cd1 Cs1 Cs1 60.60(4) 5_554 1_554
Hg1 Cs1 Cs1 60.60(4) 4_554 1_554
Cd1 Cs1 Cs1 60.60(4) 4_554 1_554
Hg2 S1 Cd1 98.2(2) . 1_556
Hg2 S1 Hg1 98.2(2) . 1_556
Cd1 S1 Hg1 0.00(4) 1_556 1_556
Hg2 S1 Cd1 98.2(2) . 8_556
Cd1 S1 Cd1 157.3(4) 1_556 8_556
Hg1 S1 Cd1 157.3(4) 1_556 8_556
Hg2 S1 Hg1 98.2(2) . 8_556
Cd1 S1 Hg1 157.3(4) 1_556 8_556
Hg1 S1 Hg1 157.3(4) 1_556 8_556
Cd1 S1 Hg1 0.00(4) 8_556 8_556
Hg2 S1 Hg2 101.6(3) . 1_556
Cd1 S1 Hg2 96.0(2) 1_556 1_556
Hg1 S1 Hg2 96.0(2) 1_556 1_556
Cd1 S1 Hg2 96.0(2) 8_556 1_556
Hg1 S1 Hg2 96.0(2) 8_556 1_556
Hg2 S1 Cs1 169.7(4) . 3_546
Cd1 S1 Cs1 80.54(18) 1_556 3_546
Hg1 S1 Cs1 80.54(18) 1_556 3_546
Cd1 S1 Cs1 80.54(18) 8_556 3_546
Hg1 S1 Cs1 80.54(18) 8_556 3_546
Hg2 S1 Cs1 88.7(3) 1_556 3_546
Hg2 S1 Cs1 99.1(3) . 3_545
Cd1 S1 Cs1 81.0(2) 1_556 3_545
Hg1 S1 Cs1 81.0(2) 1_556 3_545
Cd1 S1 Cs1 81.0(2) 8_556 3_545
Hg1 S1 Cs1 81.0(2) 8_556 3_545
Hg2 S1 Cs1 159.3(3) 1_556 3_545
Cs1 S1 Cs1 70.63(17) 3_546 3_545
Hg2 S2 Hg2 112.7(6) 2_665 .
Hg2 S2 Cs1 100.90(5) 2_665 2_665
Hg2 S2 Cs1 100.90(5) . 2_665
Hg2 S2 Cs1 100.90(5) 2_665 .
Hg2 S2 Cs1 100.90(5) . .
Cs1 S2 Cs1 140.1(5) 2_665 .
Hg1 S3 Cd1 104.2(2) . 4_454
Hg1 S3 Hg1 104.2(2) . 4_454
Cd1 S3 Hg1 0.00(5) 4_454 4_454
Hg1 S3 Cd1 103.9(2) . 4_455
Cd1 S3 Cd1 110.6(2) 4_454 4_455
Hg1 S3 Cd1 110.6(2) 4_454 4_455
Hg1 S3 Hg1 103.9(2) . 4_455
Cd1 S3 Hg1 110.6(2) 4_454 4_455
Hg1 S3 Hg1 110.6(2) 4_454 4_455
Cd1 S3 Hg1 0.00(5) 4_455 4_455
Hg1 S3 Cs1 86.35(18) . 3_545
Cd1 S3 Cs1 155.9(2) 4_454 3_545
Hg1 S3 Cs1 155.9(2) 4_454 3_545
Cd1 S3 Cs1 87.13(18) 4_455 3_545
Hg1 S3 Cs1 87.13(18) 4_455 3_545
Hg1 S3 Cs1 86.54(18) . 3_544
Cd1 S3 Cs1 86.29(18) 4_454 3_544
Hg1 S3 Cs1 86.29(18) 4_454 3_544
Cd1 S3 Cs1 156.6(2) 4_455 3_544
Hg1 S3 Cs1 156.6(2) 4_455 3_544
Cs1 S3 Cs1 72.55(12) 3_545 3_544

loop_
_geom_bond_atom_site_label_1
_geom_bond_atom_site_label_2
_geom_bond_distance
_geom_bond_site_symmetry_2
Hg1 S3 2.468(6) .
Hg1 S3 2.522(6) 3
Hg1 S3 2.531(6) 3_554
Hg1 S1 2.758(2) 1_554
Hg1 Cs1 4.142(2) 3_545
Hg1 Cs1 4.185(2) 3_544
Hg1 Cs1 4.2054(13) 2_665
Hg2 S1 2.349(9) .
Hg2 S2 2.357(9) .
Hg2 S1 2.987(11) 1_554
Hg2 Cs1 4.196(3) 2_666
Hg2 Cs1 4.196(3) 1_556
Hg2 Cs1 4.607(3) 3_545
Hg2 Cs1 4.609(3) 2_665
Hg2 Cs1 4.609(3) .
Cs1 S3 3.488(6) 5_554
Cs1 S3 3.488(6) 4_554
Cs1 S3 3.532(6) 4
Cs1 S3 3.532(6) 5
Cs1 S2 3.540(6) .
Cs1 S1 3.576(9) 4_553
Cs1 S1 3.608(10) 4_554
Cs1 Hg1 4.142(2) 5_554
Cs1 Cd1 4.142(2) 5_554
Cs1 Hg1 4.142(2) 4_554
Cs1 Cd1 4.142(2) 4_554
Cs1 Cs1 4.1535(8) 1_554
S1 Cd1 2.758(2) 1_556
S1 Hg1 2.758(2) 1_556
S1 Cd1 2.758(2) 8_556
S1 Hg1 2.758(2) 8_556
S1 Hg2 2.987(11) 1_556
S1 Cs1 3.576(9) 3_546
S1 Cs1 3.608(10) 3_545
S2 Hg2 2.357(8) 2_665
S2 Cs1 3.540(6) 2_665
S3 Cd1 2.522(6) 4_454
S3 Hg1 2.522(6) 4_454
S3 Cd1 2.531(6) 4_455
S3 Hg1 2.531(6) 4_455
S3 Cs1 3.488(6) 3_545
S3 Cs1 3.532(6) 3_544
